data_1567479
loop_
_publ_author_name
'Delamare, Aline'
'Naulet, Guillaume'
'Kauffmann, Brice'
'Guichard, Gilles'
'Compain, Guillaume'

_publ_section_title
;
 Hexafluoroisobutylation of enolates through a tandem elimination/allylic
 shift/hydrofluorination reaction
;
_journal_issue 33
_journal_name_full 'Chemical Science'
_journal_page_first 9507
_journal_page_last 9514
_journal_paper_doi 10.1039/D2SC02871A
_journal_volume 13
_journal_year 2022
_chemical_formula_moiety 'C7 H4 F6 N2'
_chemical_formula_sum 'C7 H4 F6 N2'
_chemical_formula_weight 230.12
_space_group_crystal_system monoclinic
_space_group_IT_number 14
_space_group_name_Hall '-P 2ybc'
_space_group_name_H-M_alt 'P 1 21/c 1'
_atom_sites_solution_hydrogens geom
_atom_sites_solution_primary dual
_audit_creation_date 2022-01-26
_audit_creation_method
;
Olex2 1.3
(compiled 2020.11.12 svn.r5f609507 for OlexSys, GUI svn.r6408)
;
_audit_update_record
;
2022-01-26 deposited with the CCDC.	2022-07-08 downloaded from the CCDC.
;
_cell_angle_alpha 90
_cell_angle_beta 103.923(8)
_cell_angle_gamma 90
_cell_formula_units_Z 4
_cell_length_a 13.7855(12)
_cell_length_b 5.6753(6)
_cell_length_c 11.6678(10)
_cell_measurement_reflns_used 1548
_cell_measurement_temperature 145
_cell_measurement_theta_max 64.4670
_cell_measurement_theta_min 3.2630
_cell_volume 886.03(15)
_computing_cell_refinement 'CrysAlisPro 1.171.40.82a (Rigaku OD, 2020)'
_computing_data_collection 'CrysAlisPro 1.171.40.82a (Rigaku OD, 2020)'
_computing_data_reduction 'CrysAlisPro 1.171.40.82a (Rigaku OD, 2020)'
_computing_molecular_graphics 'Olex2 1.3 (Dolomanov et al., 2009)'
_computing_publication_material 'Olex2 1.3 (Dolomanov et al., 2009)'
_computing_structure_refinement 'SHELXL 2018/3 (Sheldrick, 2015)'
_computing_structure_solution 'SHELXT 2018/2 (Sheldrick, 2018)'
_diffrn_ambient_temperature 145
_diffrn_detector 'Hybrid Pixel Array Detector'
_diffrn_detector_area_resol_mean 13.3333
_diffrn_measured_fraction_theta_full 0.984
_diffrn_measured_fraction_theta_max 0.963
_diffrn_measurement_details
;
List of Runs (angles in degrees, time in seconds):

  # Type    Start    End  Width  t~exp~   \w     \q     \k     \f   Frames
#--------------------------------------------------------------------------
  1  \w   -126.00  53.00   1.00    2.00    --  -36.30   8.00  31.00  179
  2  \w   -199.00 -21.00   1.00   15.00    -- -110.00   8.00  31.00  178
  3  \w   -126.00  53.00   1.00    2.00    --  -36.30  55.00 -60.00  179
  4  \w   -126.00  53.00   1.00    2.00    --  -36.30  55.00-120.00  179
  5  \w   -126.00  53.00   1.00    2.00    --  -36.30  55.00 -30.00  179
  6  \w   -199.00 -21.00   1.00   15.00    -- -110.00  55.00 100.47  178
  7  \w   -199.00 -21.00   1.00   15.00    -- -110.00  55.00-179.48  178
  8  \w   -199.00 -21.00   1.00   15.00    -- -110.00  55.00 122.51  178
  9  \w   -199.00 -21.00   1.00   15.00    -- -110.00   9.00-180.00  178
;
_diffrn_measurement_device 'four-circle diffractometer'
_diffrn_measurement_device_type 'Rigaku FRX'
_diffrn_measurement_method '\w scans'
_diffrn_orient_matrix_type 'CrysAlisPro convention (1999,Acta A55,543-557)'
_diffrn_orient_matrix_UB_11 0.0786147000
_diffrn_orient_matrix_UB_12 0.0191626000
_diffrn_orient_matrix_UB_13 -0.0736973000
_diffrn_orient_matrix_UB_21 0.0839754000
_diffrn_orient_matrix_UB_22 -0.0315420000
_diffrn_orient_matrix_UB_23 0.1128674000
_diffrn_orient_matrix_UB_31 -0.0042363000
_diffrn_orient_matrix_UB_32 -0.2688737000
_diffrn_orient_matrix_UB_33 -0.0186241000
_diffrn_radiation_monochromator mirror
_diffrn_radiation_probe x-ray
_diffrn_radiation_type 'Cu K\a'
_diffrn_radiation_wavelength 1.54184
_diffrn_reflns_av_R_equivalents 0.0469
_diffrn_reflns_av_unetI/netI 0.0392
_diffrn_reflns_Laue_measured_fraction_full 0.984
_diffrn_reflns_Laue_measured_fraction_max 0.963
_diffrn_reflns_limit_h_max 17
_diffrn_reflns_limit_h_min -17
_diffrn_reflns_limit_k_max 4
_diffrn_reflns_limit_k_min -6
_diffrn_reflns_limit_l_max 14
_diffrn_reflns_limit_l_min -14
_diffrn_reflns_number 5367
_diffrn_reflns_point_group_measured_fraction_full 0.984
_diffrn_reflns_point_group_measured_fraction_max 0.963
_diffrn_reflns_theta_full 67.684
_diffrn_reflns_theta_max 72.917
_diffrn_reflns_theta_min 3.303
_diffrn_source 'Rotating-anode X-ray tube'
_diffrn_source_type 'Rigaku (Cu) X-ray Source'
_exptl_absorpt_coefficient_mu 1.790
_exptl_absorpt_correction_T_max 1.00000
_exptl_absorpt_correction_T_min 0.10409
_exptl_absorpt_correction_type multi-scan
_exptl_absorpt_process_details
;
CrysAlisPro 1.171.40.82a (Rigaku Oxford Diffraction, 2020)
Empirical absorption correction using spherical harmonics,
implemented in SCALE3 ABSPACK scaling algorithm.
;
_exptl_crystal_colour clear
_exptl_crystal_colour_lustre clear
_exptl_crystal_density_diffrn 1.725
_exptl_crystal_description block
_exptl_crystal_F_000 456
_exptl_crystal_size_max 0.1
_exptl_crystal_size_mid 0.1
_exptl_crystal_size_min 0.1
_refine_diff_density_max 0.366
_refine_diff_density_min -0.343
_refine_diff_density_rms 0.065
_refine_ls_extinction_method none
_refine_ls_goodness_of_fit_ref 1.076
_refine_ls_hydrogen_treatment constr
_refine_ls_matrix_type full
_refine_ls_number_parameters 136
_refine_ls_number_reflns 1698
_refine_ls_number_restraints 0
_refine_ls_restrained_S_all 1.076
_refine_ls_R_factor_all 0.0931
_refine_ls_R_factor_gt 0.0790
_refine_ls_shift/su_max 0.000
_refine_ls_shift/su_mean 0.000
_refine_ls_structure_factor_coef Fsqd
_refine_ls_weighting_details 'w=1/[\s^2^(Fo^2^)+(0.1574P)^2^+0.2221P] where P=(Fo^2^+2Fc^2^)/3'
_refine_ls_weighting_scheme calc
_refine_ls_wR_factor_gt 0.2405
_refine_ls_wR_factor_ref 0.2569
_reflns_Friedel_coverage 0.000
_reflns_number_gt 1314
_reflns_number_total 1698
_reflns_threshold_expression 'I > 2\s(I)'
_cod_data_source_file d2sc02871a2.cif
_cod_data_source_block gn_100b
_cod_depositor_comments 'Adding full bibliography for 1567476--1567479.cif.'
_cod_database_code 1567479
_shelx_shelxl_version_number 2018/3
_shelx_space_group_comment
;
The symmetry employed for this shelxl refinement is uniquely defined
by the following loop, which should always be used as a source of
symmetry information in preference to the above space-group names.
They are only intended as comments.
;
_reflns_odcompleteness_completeness 98.64
_reflns_odcompleteness_iscentric 1
_reflns_odcompleteness_theta 66.97
_olex2_refinement_description
;
1. Fixed Uiso
 At 1.2 times of:
  All C(H) groups, All C(H,H) groups
2.a Ternary CH refined with riding coordinates:
 C009(H009), C00B(H00C)
2.b Secondary CH2 refined with riding coordinates:
 C00A(H00A,H00B)
;
_olex2_submission_special_instructions 'No special instructions were received'
_oxdiff_exptl_absorpt_empirical_details
;
Empirical correction (ABSPACK) includes:
- Absorption correction using spherical harmonics
- Frame scaling
;
_oxdiff_exptl_absorpt_empirical_full_max 4.752
_oxdiff_exptl_absorpt_empirical_full_min 0.281

loop_
_space_group_symop_operation_xyz
'x, y, z'
'-x, y+1/2, -z+1/2'
'-x, -y, -z'
'x, -y-1/2, z-1/2'

loop_
_atom_site_label
_atom_site_type_symbol
_atom_site_fract_x
_atom_site_fract_y
_atom_site_fract_z
_atom_site_U_iso_or_equiv
_atom_site_adp_type
_atom_site_occupancy
_atom_site_site_symmetry_order
_atom_site_calc_flag
_atom_site_refinement_flags_posn
_atom_site_refinement_flags_adp
_atom_site_refinement_flags_occupancy
_atom_site_disorder_assembly
_atom_site_disorder_group
F001 F 0.05759(18) 0.7720(5) 0.5524(2) 0.0888(8) Uani 1 1 d . . . . .
F002 F 0.03243(19) 0.4972(5) 0.7261(3) 0.0988(9) Uani 1 1 d . . . . .
F003 F 0.1209(2) 0.2377(5) 0.6706(3) 0.1013(10) Uani 1 1 d . . . . .
F004 F 0.1621(2) 0.3619(6) 0.8449(2) 0.0997(10) Uani 1 1 d . . . . .
F005 F 0.1571(2) 0.5318(6) 0.4976(2) 0.1010(10) Uani 1 1 d . . . . .
F006 F 0.2061(2) 0.8784(6) 0.5525(3) 0.1029(10) Uani 1 1 d . . . . .
N007 N 0.3600(3) 1.0313(7) 0.9045(3) 0.0807(10) Uani 1 1 d . . . . .
N008 N 0.5476(3) 0.4538(7) 0.8606(3) 0.0812(10) Uani 1 1 d . . . . .
C009 C 0.1901(3) 0.6195(7) 0.7013(3) 0.0630(9) Uani 1 1 d . . . . .
H009 H 0.188760 0.755674 0.752571 0.076 Uiso 1 1 calc R U . . .
C00A C 0.2997(2) 0.5406(7) 0.7199(3) 0.0618(8) Uani 1 1 d . . . . .
H00A H 0.329313 0.622440 0.663750 0.074 Uiso 1 1 calc R U . . .
H00B H 0.301183 0.373195 0.703608 0.074 Uiso 1 1 calc R U . . .
C00B C 0.3636(3) 0.5880(7) 0.8459(3) 0.0632(9) Uani 1 1 d . . . . .
H00C H 0.336597 0.494665 0.901786 0.076 Uiso 1 1 calc R U . . .
C00C C 0.4680(3) 0.5133(7) 0.8546(3) 0.0679(9) Uani 1 1 d . . . . .
C00D C 0.3630(3) 0.8394(7) 0.8795(3) 0.0663(9) Uani 1 1 d . . . . .
C00E C 0.1257(3) 0.4293(7) 0.7352(4) 0.0714(10) Uani 1 1 d . . . . .
C00F C 0.1512(3) 0.6984(9) 0.5756(4) 0.0787(11) Uani 1 1 d . . . . .

loop_
_atom_site_aniso_label
_atom_site_aniso_U_11
_atom_site_aniso_U_22
_atom_site_aniso_U_33
_atom_site_aniso_U_23
_atom_site_aniso_U_13
_atom_site_aniso_U_12
F001 0.0681(13) 0.105(2) 0.0866(15) 0.0069(13) 0.0062(11) 0.0194(12)
F002 0.0692(14) 0.0892(19) 0.145(2) 0.0156(15) 0.0403(15) 0.0090(12)
F003 0.0992(19) 0.0746(17) 0.136(2) -0.0293(16) 0.0405(16) -0.0231(13)
F004 0.0932(18) 0.112(2) 0.0913(17) 0.0230(15) 0.0177(13) -0.0181(15)
F005 0.0948(18) 0.135(3) 0.0687(14) -0.0156(14) 0.0110(12) 0.0199(16)
F006 0.0864(17) 0.113(2) 0.109(2) 0.0425(17) 0.0241(14) 0.0102(15)
N007 0.078(2) 0.066(2) 0.095(2) -0.0059(18) 0.0160(17) 0.0008(16)
N008 0.073(2) 0.091(3) 0.075(2) -0.0041(17) 0.0084(15) 0.0142(17)
C009 0.0608(18) 0.0576(19) 0.0691(19) -0.0083(15) 0.0127(14) 0.0005(14)
C00A 0.0588(18) 0.061(2) 0.0644(18) -0.0018(15) 0.0116(14) 0.0007(14)
C00B 0.0606(18) 0.062(2) 0.0648(19) -0.0022(15) 0.0099(14) 0.0023(15)
C00C 0.064(2) 0.069(2) 0.0661(19) -0.0014(17) 0.0050(14) 0.0079(16)
C00D 0.0609(18) 0.068(3) 0.0680(19) 0.0014(17) 0.0110(14) 0.0010(16)
C00E 0.067(2) 0.067(2) 0.078(2) -0.0063(18) 0.0125(17) -0.0012(16)
C00F 0.069(2) 0.087(3) 0.077(2) 0.001(2) 0.0118(18) 0.010(2)

loop_
_atom_type_symbol
_atom_type_description
_atom_type_scat_dispersion_real
_atom_type_scat_dispersion_imag
_atom_type_scat_source
C C 0.0181 0.0091 'International Tables Vol C Tables 4.2.6.8 and 6.1.1.4'
H H 0.0000 0.0000 'International Tables Vol C Tables 4.2.6.8 and 6.1.1.4'
F F 0.0727 0.0534 'International Tables Vol C Tables 4.2.6.8 and 6.1.1.4'
N N 0.0311 0.0180 'International Tables Vol C Tables 4.2.6.8 and 6.1.1.4'

loop_
_geom_angle_atom_site_label_1
_geom_angle_atom_site_label_2
_geom_angle_atom_site_label_3
_geom_angle
_geom_angle_site_symmetry_1
_geom_angle_site_symmetry_3
_geom_angle_publ_flag
C00A C009 H009 107.8 . . ?
C00E C009 H009 107.8 . . ?
C00E C009 C00A 112.0(3) . . ?
C00F C009 H009 107.8 . . ?
C00F C009 C00A 109.4(3) . . ?
C00F C009 C00E 111.9(3) . . ?
C009 C00A H00A 108.9 . . ?
C009 C00A H00B 108.9 . . ?
C009 C00A C00B 113.5(3) . . ?
H00A C00A H00B 107.7 . . ?
C00B C00A H00A 108.9 . . ?
C00B C00A H00B 108.9 . . ?
C00A C00B H00C 108.5 . . ?
C00C C00B C00A 109.7(3) . . ?
C00C C00B H00C 108.5 . . ?
C00D C00B C00A 112.4(3) . . ?
C00D C00B H00C 108.5 . . ?
C00D C00B C00C 109.0(3) . . ?
N008 C00C C00B 179.2(5) . . ?
N007 C00D C00B 178.3(4) . . ?
F002 C00E C009 113.1(3) . . ?
F003 C00E F002 106.4(3) . . ?
F003 C00E C009 113.1(3) . . ?
F004 C00E F002 107.4(3) . . ?
F004 C00E F003 105.8(4) . . ?
F004 C00E C009 110.6(3) . . ?
F001 C00F F005 107.6(3) . . ?
F001 C00F F006 106.8(4) . . ?
F001 C00F C009 113.3(3) . . ?
F005 C00F F006 105.9(4) . . ?
F005 C00F C009 112.9(4) . . ?
F006 C00F C009 109.8(3) . . ?

loop_
_geom_bond_atom_site_label_1
_geom_bond_atom_site_label_2
_geom_bond_distance
_geom_bond_site_symmetry_2
_geom_bond_publ_flag
F001 C00F 1.321(5) . ?
F002 C00E 1.321(5) . ?
F003 C00E 1.315(5) . ?
F004 C00E 1.314(5) . ?
F005 C00F 1.329(5) . ?
F006 C00F 1.337(6) . ?
N007 C00D 1.131(5) . ?
N008 C00C 1.135(5) . ?
C009 H009 0.9800 . ?
C009 C00A 1.540(4) . ?
C009 C00E 1.510(5) . ?
C009 C00F 1.504(5) . ?
C00A H00A 0.9700 . ?
C00A H00B 0.9700 . ?
C00A C00B 1.545(5) . ?
C00B H00C 0.9800 . ?
C00B C00C 1.480(5) . ?
C00B C00D 1.480(6) . ?

loop_
_geom_torsion_atom_site_label_1
_geom_torsion_atom_site_label_2
_geom_torsion_atom_site_label_3
_geom_torsion_atom_site_label_4
_geom_torsion
_geom_torsion_site_symmetry_1
_geom_torsion_site_symmetry_2
_geom_torsion_site_symmetry_3
_geom_torsion_site_symmetry_4
_geom_torsion_publ_flag
C009 C00A C00B C00C -178.4(3) . . . . ?
C009 C00A C00B C00D -56.9(4) . . . . ?
C00A C009 C00E F002 176.5(3) . . . . ?
C00A C009 C00E F003 -62.4(4) . . . . ?
C00A C009 C00E F004 56.0(4) . . . . ?
C00A C009 C00F F001 -179.2(4) . . . . ?
C00A C009 C00F F005 58.0(4) . . . . ?
C00A C009 C00F F006 -59.9(4) . . . . ?
C00E C009 C00A C00B -87.5(4) . . . . ?
C00E C009 C00F F001 56.1(5) . . . . ?
C00E C009 C00F F005 -66.7(4) . . . . ?
C00E C009 C00F F006 175.4(3) . . . . ?
C00F C009 C00A C00B 147.8(3) . . . . ?
C00F C009 C00E F002 -60.2(5) . . . . ?
C00F C009 C00E F003 60.8(4) . . . . ?
C00F C009 C00E F004 179.3(3) . . . . ?
